data_7123101
loop_
_publ_author_name
'Shi, Xiaodong'
'Lai, Qi'
'Liu, Qing'
'Zhao, Kai'
'Shan, Chuan'
'Wojtas, Lukasz'
'Zheng, Qing-Chuan'
'Song, Zhiguang'

_publ_section_title
;
 Rational design and synthesis of yellow-light emitting triazole
 fluorophores with AIE and mechanochromic properties
;
_journal_name_full 'Chemical Communications'
_journal_paper_doi 10.1039/C9CC00262F
_journal_year 2019
_chemical_formula_moiety 'C28 H22 N4 O'
_chemical_formula_sum 'C28 H22 N4 O'
_chemical_formula_weight 430.49
_space_group_crystal_system monoclinic
_space_group_IT_number 14
_space_group_name_Hall '-P 2ybc'
_space_group_name_H-M_alt 'P 1 21/c 1'
_symmetry_space_group_name_Hall '-P 2ybc'
_symmetry_space_group_name_H-M 'P 1 21/c 1'
_atom_sites_solution_hydrogens geom
_audit_creation_date 2018-11-02
_audit_creation_method
;
Olex2 1.2
(compiled 2018.05.29 svn.r3508 for OlexSys, GUI svn.r5506)
;
_audit_update_record
;
2019-01-02 deposited with the CCDC.    2019-03-07 downloaded from the CCDC.
;
_cell_angle_alpha 90
_cell_angle_beta 90.4517(14)
_cell_angle_gamma 90
_cell_formula_units_Z 4
_cell_length_a 7.2269(2)
_cell_length_b 27.1036(8)
_cell_length_c 11.1290(3)
_cell_measurement_reflns_used 9916
_cell_measurement_temperature 100(2)
_cell_measurement_theta_max 77.79
_cell_measurement_theta_min 4.29
_cell_volume 2179.83(11)
_computing_cell_refinement 'SAINT V8.38A (?, 2016)'
_computing_data_reduction 'SAINT V8.38A (?, 2016)'
_computing_molecular_graphics 'Olex2 (Dolomanov et al., 2009)'
_computing_publication_material 'Olex2 (Dolomanov et al., 2009)'
_computing_structure_refinement 'XL (Sheldrick, 2008)'
_diffrn_ambient_temperature 99.99
_diffrn_measured_fraction_theta_full 0.999
_diffrn_measured_fraction_theta_max 0.980
_diffrn_measurement_device_type 'Bruker D8 Venture PHOTON II CPAD'
_diffrn_measurement_method 'omega scans'
_diffrn_radiation_monochromator mirrors
_diffrn_radiation_type CuK\a
_diffrn_radiation_wavelength 1.54178
_diffrn_reflns_av_R_equivalents 0.0465
_diffrn_reflns_av_unetI/netI 0.0295
_diffrn_reflns_Laue_measured_fraction_full 0.999
_diffrn_reflns_Laue_measured_fraction_max 0.980
_diffrn_reflns_limit_h_max 8
_diffrn_reflns_limit_h_min -8
_diffrn_reflns_limit_k_max 32
_diffrn_reflns_limit_k_min -34
_diffrn_reflns_limit_l_max 14
_diffrn_reflns_limit_l_min -13
_diffrn_reflns_number 23216
_diffrn_reflns_point_group_measured_fraction_full 0.999
_diffrn_reflns_point_group_measured_fraction_max 0.980
_diffrn_reflns_theta_full 67.679
_diffrn_reflns_theta_max 77.995
_diffrn_reflns_theta_min 3.261
_diffrn_source 'INCOATEC Imus micro-focus source'
_diffrn_standards_number 0
_exptl_absorpt_coefficient_mu 0.647
_exptl_absorpt_correction_T_max 1.0000
_exptl_absorpt_correction_T_min 0.8475
_exptl_absorpt_correction_type multi-scan
_exptl_absorpt_process_details
;
SADABS-2016/2 (Bruker,2016/2) was used for absorption correction.
wR2(int) was 0.1046 before and 0.0674 after correction.
The Ratio of minimum to maximum transmission is 0.8475.
The \l/2 correction factor is Not present.
;
_exptl_crystal_colour colorless
_exptl_crystal_density_diffrn 1.312
_exptl_crystal_description needle
_exptl_crystal_F_000 904
_exptl_crystal_size_max 0.2
_exptl_crystal_size_mid 0.04
_exptl_crystal_size_min 0.03
_refine_diff_density_max 0.217
_refine_diff_density_min -0.235
_refine_diff_density_rms 0.040
_refine_ls_extinction_method none
_refine_ls_goodness_of_fit_ref 1.054
_refine_ls_hydrogen_treatment constr
_refine_ls_matrix_type full
_refine_ls_number_parameters 299
_refine_ls_number_reflns 4566
_refine_ls_number_restraints 0
_refine_ls_restrained_S_all 1.054
_refine_ls_R_factor_all 0.0543
_refine_ls_R_factor_gt 0.0440
_refine_ls_shift/su_max 0.001
_refine_ls_shift/su_mean 0.000
_refine_ls_structure_factor_coef Fsqd
_refine_ls_weighting_details 'w=1/[\s^2^(Fo^2^)+(0.0371P)^2^+0.9515P] where P=(Fo^2^+2Fc^2^)/3'
_refine_ls_weighting_scheme calc
_refine_ls_wR_factor_gt 0.0988
_refine_ls_wR_factor_ref 0.1055
_reflns_Friedel_coverage 0.000
_reflns_number_gt 3841
_reflns_number_total 4566
_reflns_threshold_expression 'I > 2\s(I)'
_cod_data_source_file c9cc00262f2.cif
_cod_data_source_block ql_1_133_1
_cod_database_code 7123101
_shelx_shelxl_version_number 2017/1
_shelx_space_group_comment
;
The symmetry employed for this shelxl refinement is uniquely defined
by the following loop, which should always be used as a source of
symmetry information in preference to the above space-group names.
They are only intended as comments.
;
_shelx_estimated_absorpt_t_max 0.981
_shelx_estimated_absorpt_t_min 0.881
_olex2_refinement_description
;
1. Fixed Uiso
 At 1.2 times of:
  All C(H) groups
 At 1.5 times of:
  All C(H,H,H) groups
2.a Aromatic/amide H refined with riding coordinates:
 C1(H1), C2(H2), C3(H3), C4(H4), C5(H5), C16(H16), C17(H17), C19(H19),
 C20(H20), C23(H23), C24(H24), C25(H25), C26(H26), C27(H27), C29(H29), C30(H30),
  C31(H31), C32(H32), C33(H33)
2.b Idealised Me refined as rotating group:
 C13(H13A,H13B,H13C)
;
_olex2_submission_special_instructions 'No special instructions were received'

loop_
_space_group_symop_operation_xyz
'x, y, z'
'-x, y+1/2, -z+1/2'
'-x, -y, -z'
'x, -y-1/2, z-1/2'

loop_
_atom_site_label
_atom_site_type_symbol
_atom_site_fract_x
_atom_site_fract_y
_atom_site_fract_z
_atom_site_U_iso_or_equiv
_atom_site_adp_type
_atom_site_occupancy
_atom_site_site_symmetry_order
_atom_site_calc_flag
_atom_site_refinement_flags_posn
C1 C 0.0507(2) 0.55523(5) 0.76451(13) 0.0290(3) Uani 1 1 d .
H1 H -0.018359 0.568337 0.698925 0.035 Uiso 1 1 calc R
C2 C 0.0138(2) 0.57071(6) 0.88106(14) 0.0361(4) Uani 1 1 d .
H2 H -0.081466 0.594145 0.894807 0.043 Uiso 1 1 calc R
C3 C 0.1148(3) 0.55225(6) 0.97705(14) 0.0384(4) Uani 1 1 d .
H3 H 0.088315 0.562802 1.056476 0.046 Uiso 1 1 calc R
C4 C 0.2547(2) 0.51830(6) 0.95715(14) 0.0364(4) Uani 1 1 d .
H4 H 0.325531 0.505966 1.022854 0.044 Uiso 1 1 calc R
C5 C 0.2912(2) 0.50237(6) 0.84151(13) 0.0297(3) Uani 1 1 d .
H5 H 0.386606 0.478901 0.828361 0.036 Uiso 1 1 calc R
C6 C 0.18905(19) 0.52052(5) 0.74399(12) 0.0245(3) Uani 1 1 d .
C7 C 0.22742(18) 0.50047(5) 0.62314(12) 0.0234(3) Uani 1 1 d .
C8 C 0.22680(18) 0.52057(5) 0.50522(12) 0.0234(3) Uani 1 1 d .
C12 C 0.17887(19) 0.56984(5) 0.45642(13) 0.0259(3) Uani 1 1 d .
C13 C 0.2155(2) 0.57814(6) 0.32501(13) 0.0327(3) Uani 1 1 d .
H13A H 0.168333 0.610623 0.301195 0.049 Uiso 1 1 calc GR
H13B H 0.153091 0.552514 0.277609 0.049 Uiso 1 1 calc GR
H13C H 0.349036 0.576673 0.310656 0.049 Uiso 1 1 calc GR
C15 C 0.37696(19) 0.40009(5) 0.45330(13) 0.0245(3) Uani 1 1 d .
C16 C 0.4486(2) 0.39729(5) 0.33785(13) 0.0266(3) Uani 1 1 d .
H16 H 0.447465 0.425411 0.286879 0.032 Uiso 1 1 calc R
C17 C 0.5215(2) 0.35308(5) 0.29821(13) 0.0295(3) Uani 1 1 d .
H17 H 0.570055 0.350910 0.219300 0.035 Uiso 1 1 calc R
C18 C 0.5249(2) 0.31148(5) 0.37268(14) 0.0282(3) Uani 1 1 d .
C19 C 0.4440(2) 0.31490(5) 0.48602(14) 0.0284(3) Uani 1 1 d .
H19 H 0.439749 0.286564 0.536162 0.034 Uiso 1 1 calc R
C20 C 0.3701(2) 0.35887(5) 0.52631(13) 0.0275(3) Uani 1 1 d .
H20 H 0.315132 0.360747 0.603427 0.033 Uiso 1 1 calc R
C22 C 0.7634(2) 0.26583(6) 0.26019(13) 0.0302(3) Uani 1 1 d .
C23 C 0.7872(2) 0.22608(6) 0.18158(15) 0.0374(4) Uani 1 1 d .
H23 H 0.700301 0.199770 0.180954 0.045 Uiso 1 1 calc R
C24 C 0.9363(3) 0.22495(7) 0.10498(16) 0.0482(5) Uani 1 1 d .
H24 H 0.952326 0.197706 0.052386 0.058 Uiso 1 1 calc R
C25 C 1.0611(3) 0.26288(8) 0.10441(18) 0.0557(6) Uani 1 1 d .
H25 H 1.160284 0.262687 0.048873 0.067 Uiso 1 1 calc R
C26 C 1.0429(3) 0.30186(7) 0.18538(19) 0.0486(5) Uani 1 1 d .
H26 H 1.132198 0.327569 0.186587 0.058 Uiso 1 1 calc R
C27 C 0.8951(2) 0.30331(6) 0.26417(15) 0.0355(4) Uani 1 1 d .
H27 H 0.883847 0.329573 0.320176 0.043 Uiso 1 1 calc R
C28 C 0.5229(2) 0.22130(5) 0.36967(13) 0.0307(3) Uani 1 1 d .
C29 C 0.6217(3) 0.18610(7) 0.43377(17) 0.0470(4) Uani 1 1 d .
H29 H 0.745188 0.192443 0.459332 0.056 Uiso 1 1 calc R
C30 C 0.5369(4) 0.14122(7) 0.46007(18) 0.0641(7) Uani 1 1 d .
H30 H 0.603690 0.116845 0.503815 0.077 Uiso 1 1 calc R
C31 C 0.3586(4) 0.13169(7) 0.4238(2) 0.0665(7) Uani 1 1 d .
H31 H 0.303571 0.100668 0.440881 0.080 Uiso 1 1 calc R
C32 C 0.2608(3) 0.16685(7) 0.3632(2) 0.0568(6) Uani 1 1 d .
H32 H 0.136332 0.160585 0.339781 0.068 Uiso 1 1 calc R
C33 C 0.3420(2) 0.21178(6) 0.33550(15) 0.0376(4) Uani 1 1 d .
H33 H 0.273169 0.236080 0.292911 0.045 Uiso 1 1 calc R
N9 N 0.28361(16) 0.48527(4) 0.42882(10) 0.0244(2) Uani 1 1 d .
N10 N 0.31334(16) 0.44646(4) 0.49822(10) 0.0238(3) Uani 1 1 d .
N11 N 0.28281(16) 0.45346(4) 0.61572(10) 0.0249(3) Uani 1 1 d .
N21 N 0.60748(18) 0.26675(5) 0.33651(13) 0.0344(3) Uani 1 1 d .
O14 O 0.11113(16) 0.60175(4) 0.51921(10) 0.0334(3) Uani 1 1 d .

loop_
_atom_site_aniso_label
_atom_site_aniso_U_11
_atom_site_aniso_U_22
_atom_site_aniso_U_33
_atom_site_aniso_U_23
_atom_site_aniso_U_13
_atom_site_aniso_U_12
C1 0.0323(8) 0.0282(7) 0.0266(7) -0.0012(6) 0.0056(6) 0.0006(6)
C2 0.0430(9) 0.0329(8) 0.0325(8) -0.0037(6) 0.0121(7) 0.0059(7)
C3 0.0481(10) 0.0418(9) 0.0255(7) -0.0047(6) 0.0090(7) 0.0010(7)
C4 0.0418(9) 0.0415(9) 0.0261(7) -0.0009(6) 0.0009(6) -0.0002(7)
C5 0.0305(8) 0.0304(8) 0.0283(7) -0.0010(6) 0.0032(6) 0.0001(6)
C6 0.0257(7) 0.0230(7) 0.0249(7) -0.0016(5) 0.0049(5) -0.0045(5)
C7 0.0199(6) 0.0248(7) 0.0258(7) -0.0016(5) 0.0034(5) -0.0018(5)
C8 0.0211(7) 0.0246(7) 0.0245(7) -0.0038(5) 0.0027(5) -0.0014(5)
C12 0.0236(7) 0.0277(7) 0.0262(7) -0.0020(5) 0.0003(5) -0.0016(5)
C13 0.0431(9) 0.0296(8) 0.0255(7) 0.0010(6) 0.0042(6) 0.0007(6)
C15 0.0217(7) 0.0227(7) 0.0293(7) -0.0044(5) 0.0045(5) -0.0010(5)
C16 0.0275(7) 0.0254(7) 0.0269(7) -0.0010(5) 0.0057(6) -0.0023(5)
C17 0.0310(8) 0.0284(7) 0.0291(7) -0.0039(6) 0.0101(6) -0.0021(6)
C18 0.0254(7) 0.0235(7) 0.0357(8) -0.0051(6) 0.0078(6) -0.0024(5)
C19 0.0291(7) 0.0232(7) 0.0330(8) 0.0008(6) 0.0078(6) -0.0029(6)
C20 0.0269(7) 0.0270(7) 0.0287(7) -0.0019(6) 0.0077(6) -0.0028(6)
C22 0.0307(8) 0.0296(8) 0.0303(7) -0.0016(6) 0.0057(6) 0.0054(6)
C23 0.0442(10) 0.0344(8) 0.0338(8) -0.0061(7) -0.0005(7) 0.0116(7)
C24 0.0627(12) 0.0499(11) 0.0323(9) 0.0023(8) 0.0101(8) 0.0290(9)
C25 0.0581(12) 0.0614(13) 0.0480(11) 0.0231(9) 0.0313(9) 0.0350(10)
C26 0.0374(9) 0.0414(10) 0.0671(12) 0.0222(9) 0.0203(9) 0.0109(8)
C27 0.0337(8) 0.0302(8) 0.0428(9) 0.0040(7) 0.0103(7) 0.0037(6)
C28 0.0413(9) 0.0223(7) 0.0287(7) -0.0046(6) 0.0083(6) -0.0002(6)
C29 0.0624(12) 0.0368(9) 0.0417(10) -0.0051(7) -0.0018(8) 0.0104(8)
C30 0.121(2) 0.0308(10) 0.0414(10) 0.0089(8) 0.0258(12) 0.0205(12)
C31 0.105(2) 0.0298(10) 0.0653(13) -0.0110(9) 0.0558(14) -0.0166(11)
C32 0.0618(13) 0.0451(11) 0.0640(13) -0.0250(10) 0.0343(10) -0.0229(10)
C33 0.0417(9) 0.0347(8) 0.0365(8) -0.0078(7) 0.0105(7) -0.0053(7)
N9 0.0233(6) 0.0240(6) 0.0259(6) -0.0010(5) 0.0029(4) -0.0009(4)
N10 0.0245(6) 0.0228(6) 0.0241(6) -0.0013(4) 0.0060(4) -0.0009(4)
N11 0.0254(6) 0.0260(6) 0.0235(6) -0.0035(5) 0.0055(5) -0.0025(5)
N21 0.0332(7) 0.0232(6) 0.0471(8) -0.0056(5) 0.0149(6) -0.0016(5)
O14 0.0405(6) 0.0284(5) 0.0315(5) -0.0021(4) 0.0053(5) 0.0081(5)

loop_
_atom_type_symbol
_atom_type_description
_atom_type_scat_dispersion_real
_atom_type_scat_dispersion_imag
_atom_type_scat_source
C C 0.0181 0.0091 'International Tables Vol C Tables 4.2.6.8 and 6.1.1.4'
H H 0.0000 0.0000 'International Tables Vol C Tables 4.2.6.8 and 6.1.1.4'
N N 0.0311 0.0180 'International Tables Vol C Tables 4.2.6.8 and 6.1.1.4'
O O 0.0492 0.0322 'International Tables Vol C Tables 4.2.6.8 and 6.1.1.4'

loop_
_geom_angle_atom_site_label_1
_geom_angle_atom_site_label_2
_geom_angle_atom_site_label_3
_geom_angle
C2 C1 H1 120.0
C2 C1 C6 119.99(14)
C6 C1 H1 120.0
C1 C2 H2 119.8
C3 C2 C1 120.48(15)
C3 C2 H2 119.8
C2 C3 H3 120.1
C2 C3 C4 119.87(15)
C4 C3 H3 120.1
C3 C4 H4 120.0
C5 C4 C3 120.00(15)
C5 C4 H4 120.0
C4 C5 H5 119.7
C4 C5 C6 120.56(14)
C6 C5 H5 119.7
C1 C6 C5 119.08(13)
C1 C6 C7 122.50(13)
C5 C6 C7 118.38(13)
C8 C7 C6 134.42(13)
N11 C7 C6 117.66(12)
N11 C7 C8 107.87(12)
C7 C8 C12 133.09(12)
N9 C8 C7 108.19(12)
N9 C8 C12 118.73(12)
C8 C12 C13 116.63(12)
O14 C12 C8 121.59(13)
O14 C12 C13 121.77(13)
C12 C13 H13A 109.5
C12 C13 H13B 109.5
C12 C13 H13C 109.5
H13A C13 H13B 109.5
H13A C13 H13C 109.5
H13B C13 H13C 109.5
C16 C15 N10 119.59(12)
C20 C15 C16 120.94(13)
C20 C15 N10 119.46(12)
C15 C16 H16 120.4
C17 C16 C15 119.17(13)
C17 C16 H16 120.4
C16 C17 H17 119.5
C16 C17 C18 120.95(13)
C18 C17 H17 119.5
C17 C18 N21 121.91(13)
C19 C18 C17 118.40(13)
C19 C18 N21 119.69(13)
C18 C19 H19 119.5
C20 C19 C18 121.03(14)
C20 C19 H19 119.5
C15 C20 H20 120.3
C19 C20 C15 119.37(13)
C19 C20 H20 120.3
C23 C22 N21 119.39(15)
C27 C22 C23 119.62(15)
C27 C22 N21 120.97(13)
C22 C23 H23 119.9
C24 C23 C22 120.25(17)
C24 C23 H23 119.9
C23 C24 H24 119.8
C25 C24 C23 120.31(17)
C25 C24 H24 119.8
C24 C25 H25 120.0
C24 C25 C26 120.01(16)
C26 C25 H25 120.0
C25 C26 H26 119.8
C27 C26 C25 120.44(18)
C27 C26 H26 119.8
C22 C27 H27 120.4
C26 C27 C22 119.24(16)
C26 C27 H27 120.4
C29 C28 N21 120.51(16)
C33 C28 C29 119.70(16)
C33 C28 N21 119.78(15)
C28 C29 H29 120.6
C28 C29 C30 118.9(2)
C30 C29 H29 120.6
C29 C30 H30 119.5
C31 C30 C29 121.1(2)
C31 C30 H30 119.5
C30 C31 H31 120.1
C32 C31 C30 119.77(18)
C32 C31 H31 120.1
C31 C32 H32 119.8
C31 C32 C33 120.3(2)
C33 C32 H32 119.8
C28 C33 C32 120.22(19)
C28 C33 H33 119.9
C32 C33 H33 119.9
N10 N9 C8 104.21(11)
N9 N10 C15 123.13(11)
N9 N10 N11 115.47(11)
N11 N10 C15 121.40(11)
C7 N11 N10 104.26(11)
C18 N21 C22 121.76(12)
C18 N21 C28 119.04(12)
C22 N21 C28 119.01(12)

loop_
_geom_bond_atom_site_label_1
_geom_bond_atom_site_label_2
_geom_bond_distance
C1 H1 0.9500
C1 C2 1.391(2)
C1 C6 1.393(2)
C2 H2 0.9500
C2 C3 1.383(2)
C3 H3 0.9500
C3 C4 1.386(2)
C4 H4 0.9500
C4 C5 1.385(2)
C5 H5 0.9500
C5 C6 1.397(2)
C6 C7 1.4788(18)
C7 C8 1.4209(19)
C7 N11 1.3383(18)
C8 C12 1.482(2)
C8 N9 1.3463(17)
C12 C13 1.505(2)
C12 O14 1.2169(17)
C13 H13A 0.9800
C13 H13B 0.9800
C13 H13C 0.9800
C15 C16 1.3911(19)
C15 C20 1.383(2)
C15 N10 1.4300(17)
C16 H16 0.9500
C16 C17 1.383(2)
C17 H17 0.9500
C17 C18 1.399(2)
C18 C19 1.398(2)
C18 N21 1.4111(18)
C19 H19 0.9500
C19 C20 1.382(2)
C20 H20 0.9500
C22 C23 1.399(2)
C22 C27 1.393(2)
C22 N21 1.4165(19)
C23 H23 0.9500
C23 C24 1.380(2)
C24 H24 0.9500
C24 C25 1.368(3)
C25 H25 0.9500
C25 C26 1.396(3)
C26 H26 0.9500
C26 C27 1.388(2)
C27 H27 0.9500
C28 C29 1.386(2)
C28 C33 1.382(2)
C28 N21 1.4253(19)
C29 H29 0.9500
C29 C30 1.394(3)
C30 H30 0.9500
C30 C31 1.372(4)
C31 H31 0.9500
C31 C32 1.362(4)
C32 H32 0.9500
C32 C33 1.388(2)
C33 H33 0.9500
N9 N10 1.3215(16)
N10 N11 1.3414(16)

loop_
_geom_torsion_atom_site_label_1
_geom_torsion_atom_site_label_2
_geom_torsion_atom_site_label_3
_geom_torsion_atom_site_label_4
_geom_torsion
C1 C2 C3 C4 0.4(3)
C1 C6 C7 C8 37.1(2)
C1 C6 C7 N11 -145.99(14)
C2 C1 C6 C5 -1.1(2)
C2 C1 C6 C7 176.36(14)
C2 C3 C4 C5 -1.0(3)
C3 C4 C5 C6 0.5(2)
C4 C5 C6 C1 0.6(2)
C4 C5 C6 C7 -177.03(14)
C5 C6 C7 C8 -145.43(16)
C5 C6 C7 N11 31.51(19)
C6 C1 C2 C3 0.6(2)
C6 C7 C8 C12 -3.1(3)
C6 C7 C8 N9 176.62(14)
C6 C7 N11 N10 -177.66(11)
C7 C8 C12 C13 173.88(15)
C7 C8 C12 O14 -7.0(2)
C7 C8 N9 N10 0.79(14)
C8 C7 N11 N10 0.04(14)
C8 N9 N10 C15 -179.74(12)
C8 N9 N10 N11 -0.83(15)
C12 C8 N9 N10 -179.46(12)
C15 C16 C17 C18 -0.3(2)
C15 N10 N11 C7 179.43(12)
C16 C15 C20 C19 3.3(2)
C16 C15 N10 N9 14.1(2)
C16 C15 N10 N11 -164.76(13)
C16 C17 C18 C19 3.3(2)
C16 C17 C18 N21 -176.56(14)
C17 C18 C19 C20 -3.0(2)
C17 C18 N21 C22 32.5(2)
C17 C18 N21 C28 -142.35(15)
C18 C19 C20 C15 -0.2(2)
C19 C18 N21 C22 -147.37(15)
C19 C18 N21 C28 37.8(2)
C20 C15 C16 C17 -3.0(2)
C20 C15 N10 N9 -167.34(13)
C20 C15 N10 N11 13.8(2)
C22 C23 C24 C25 -0.6(3)
C23 C22 C27 C26 3.4(2)
C23 C22 N21 C18 -149.11(16)
C23 C22 N21 C28 25.7(2)
C23 C24 C25 C26 3.0(3)
C24 C25 C26 C27 -2.1(3)
C25 C26 C27 C22 -1.1(3)
C27 C22 C23 C24 -2.6(2)
C27 C22 N21 C18 32.3(2)
C27 C22 N21 C28 -152.86(16)
C28 C29 C30 C31 -0.1(3)
C29 C28 C33 C32 -1.2(2)
C29 C28 N21 C18 -123.47(17)
C29 C28 N21 C22 61.6(2)
C29 C30 C31 C32 -1.4(3)
C30 C31 C32 C33 1.5(3)
C31 C32 C33 C28 -0.3(3)
C33 C28 C29 C30 1.4(2)
C33 C28 N21 C18 57.9(2)
C33 C28 N21 C22 -117.07(17)
N9 C8 C12 C13 -5.79(19)
N9 C8 C12 O14 173.31(13)
N9 N10 N11 C7 0.50(15)
N10 C15 C16 C17 175.56(13)
N10 C15 C20 C19 -175.30(13)
N11 C7 C8 C12 179.77(14)
N11 C7 C8 N9 -0.53(15)
N21 C18 C19 C20 176.82(14)
N21 C22 C23 C24 178.81(15)
N21 C22 C27 C26 -178.04(16)
N21 C28 C29 C30 -177.24(15)
N21 C28 C33 C32 177.43(14)
